data_2241320
loop_
_publ_author_name
'Naz, Ghazala'
'Tahir, Muhammad Nawaz'
'Ahmad, Saeed'
'Isab, Anvarhusein A.'
'Fettouhi, Mohammed'

_publ_section_title
;
 Crystal structure of
 dichloridobis(1,3-diazinane-2-thione-\k<i>S</i>)cadmium
;
_journal_issue 12
_journal_name_full 'Acta Crystallographica Section E'
_journal_page_first 1493
_journal_page_last 1496
_journal_paper_doi 10.1107/S205698901502109X
_journal_volume 71
_journal_year 2015
_chemical_formula_iupac '[Cd Cl2 (C4 H8 N2 S)2]'
_chemical_formula_moiety 'C8 H16 Cd Cl2 N4 S2'
_chemical_formula_sum 'C8 H16 Cd Cl2 N4 S2'
_chemical_formula_weight 415.67
_chemical_name_systematic
;
Dichloridobis(1,3-diazinane-2-thione-\k<i>S</i>)cadmium
;
_space_group_crystal_system monoclinic
_space_group_IT_number 14
_space_group_name_Hall '-P 2ybc'
_space_group_name_H-M_alt 'P 1 21/c 1'
_symmetry_space_group_name_Hall '-P 2ybc'
_symmetry_space_group_name_H-M 'P 1 21/c 1'
_atom_sites_solution_hydrogens geom
_atom_sites_solution_primary direct
_atom_sites_solution_secondary difmap
_audit_creation_method SHELXL-2014/7
_cell_angle_alpha 90
_cell_angle_beta 101.016(4)
_cell_angle_gamma 90
_cell_formula_units_Z 4
_cell_length_a 8.5078(8)
_cell_length_b 14.7201(13)
_cell_length_c 12.0019(10)
_cell_measurement_reflns_used 3110
_cell_measurement_temperature 296(2)
_cell_measurement_theta_max 27.878
_cell_measurement_theta_min 2.214
_cell_volume 1475.4(2)
_computing_cell_refinement
;
SAINT (Bruker, 2007)
;
_computing_data_collection
;
APEX2 (Bruker, 2007)
;
_computing_data_reduction
;
SAINT (Bruker, 2007) and CELL NOW (Sheldrick,2005)
;
_computing_molecular_graphics
;
ORTEP-3 for Windows (Farrugia, 2012)
;
_computing_publication_material
;
SHELXL2014 (Sheldrick, 2015)
;
_computing_structure_refinement
;
SHELXL2014 (Sheldrick, 2015)
;
_computing_structure_solution
;
SHELXS97 (Sheldrick, 2008)
;
_diffrn_ambient_temperature 296(2)
_diffrn_detector_area_resol_mean 7.6
_diffrn_measured_fraction_theta_full 1.000
_diffrn_measured_fraction_theta_max 0.999
_diffrn_measurement_device_type 'Bruker APEXII CCD'
_diffrn_measurement_method '\f and \w scans'
_diffrn_radiation_monochromator graphite
_diffrn_radiation_source 'fine-focus sealed tube'
_diffrn_radiation_type MoK\a
_diffrn_radiation_wavelength 0.71073
_diffrn_reflns_av_R_equivalents 0.0372
_diffrn_reflns_av_sigmaI/netI 0.0239
_diffrn_reflns_limit_h_max 10
_diffrn_reflns_limit_h_min -11
_diffrn_reflns_limit_k_max 19
_diffrn_reflns_limit_k_min 0
_diffrn_reflns_limit_l_max 15
_diffrn_reflns_limit_l_min 0
_diffrn_reflns_number 3512
_diffrn_reflns_theta_full 25.242
_diffrn_reflns_theta_max 27.853
_diffrn_reflns_theta_min 2.214
_exptl_absorpt_coefficient_mu 2.109
_exptl_absorpt_correction_T_max 0.589
_exptl_absorpt_correction_T_min 0.487
_exptl_absorpt_correction_type multi-scan
_exptl_absorpt_process_details
;
(TWINABS; Sheldrick, 2009)
;
_exptl_crystal_colour 'light yellow'
_exptl_crystal_density_diffrn 1.871
_exptl_crystal_density_method 'not measured'
_exptl_crystal_description block
_exptl_crystal_F_000 824
_exptl_crystal_size_max 0.40
_exptl_crystal_size_mid 0.30
_exptl_crystal_size_min 0.28
_refine_diff_density_max 0.563
_refine_diff_density_min -1.175
_refine_ls_extinction_coef 0.0020(4)
_refine_ls_extinction_expression Fc^*^=kFc[1+0.001xFc^2^\l^3^/sin(2\q)]^-1/4^
_refine_ls_extinction_method
;
SHELXL2014 (Sheldrick 2015)
;
_refine_ls_goodness_of_fit_ref 1.051
_refine_ls_hydrogen_treatment constr
_refine_ls_matrix_type full
_refine_ls_number_parameters 184
_refine_ls_number_reflns 3512
_refine_ls_number_restraints 50
_refine_ls_restrained_S_all 1.047
_refine_ls_R_factor_all 0.0338
_refine_ls_R_factor_gt 0.0287
_refine_ls_shift/su_max 0.001
_refine_ls_shift/su_mean 0.000
_refine_ls_structure_factor_coef Fsqd
_refine_ls_weighting_details 'w=1/[\s^2^(Fo^2^)+(0.0414P)^2^+0.7270P] where P=(Fo^2^+2Fc^2^)/3'
_refine_ls_weighting_scheme calc
_refine_ls_wR_factor_gt 0.0744
_refine_ls_wR_factor_ref 0.0773
_reflns_number_gt 3110
_reflns_number_total 3512
_reflns_threshold_expression >2sigma(I)
_cod_data_source_file zl2641sup1.cif
_cod_data_source_block I
_cod_database_code 2241320

loop_
_symmetry_equiv_pos_as_xyz
'x, y, z'
'-x, y+1/2, -z+1/2'
'-x, -y, -z'
'x, -y-1/2, z-1/2'

loop_
_atom_site_type_symbol
_atom_site_label
_atom_site_fract_x
_atom_site_fract_y
_atom_site_fract_z
_atom_site_U_iso_or_equiv
_atom_site_adp_type
_atom_site_calc_flag
_atom_site_occupancy
_atom_site_disorder_assembly
_atom_site_disorder_group
Cd Cd1 0.24350(2) 0.25053(2) -0.17323(2) 0.03632(9) Uani d 1 . .
Cl Cl1 0.00058(10) 0.33253(7) -0.25626(7) 0.0599(2) Uani d 1 . .
Cl Cl2 0.24104(10) 0.26375(5) 0.03652(7) 0.04534(18) Uani d 1 . .
S S1 0.26254(11) 0.08460(5) -0.22331(6) 0.04513(19) Uani d 1 . .
S S2 0.50720(10) 0.32086(6) -0.20300(6) 0.0462(2) Uani d 1 . .
N N1 0.2258(3) 0.04740(16) -0.0092(2) 0.0449(6) Uani d 1 . .
H H1 0.1902 0.1020 -0.0077 0.054 Uiso calc 1 . .
N N2 0.3317(3) -0.06371(16) -0.1046(2) 0.0388(5) Uani d 1 . .
H H2 0.3724 -0.0789 -0.1622 0.047 Uiso calc 1 . .
C C1 0.2737(3) 0.01920(18) -0.1023(2) 0.0330(5) Uani d 1 . .
C C2 0.2306(5) -0.0096(2) 0.0905(2) 0.0524(8) Uani d 1 . .
H H2A 0.1458 0.0081 0.1298 0.063 Uiso calc 1 . .
H H2B 0.3322 -0.0017 0.1422 0.063 Uiso calc 1 . .
C C3 0.2098(4) -0.1080(2) 0.0549(3) 0.0486(8) Uani d 1 . .
H H3A 0.2239 -0.1466 0.1215 0.058 Uiso calc 1 . .
H H3B 0.1028 -0.1176 0.0113 0.058 Uiso calc 1 . .
C C4 0.3314(4) -0.1317(2) -0.0156(3) 0.0458(7) Uani d 1 . .
H H4A 0.4368 -0.1347 0.0324 0.055 Uiso calc 1 . .
H H4B 0.3070 -0.1909 -0.0500 0.055 Uiso calc 1 . .
C C5 0.6195(3) 0.35738(18) -0.0751(2) 0.0355(6) Uani d 1 . .
N N3A 0.5543(3) 0.37659(18) 0.0138(2) 0.0446(6) Uani d 0.715(11) A 1
H H3C 0.4526 0.3700 0.0077 0.053 Uiso calc 0.715(11) A 1
C C6A 0.6473(10) 0.4084(17) 0.1216(8) 0.058(4) Uani d 0.715(11) A 1
H H6A 0.6716 0.3575 0.1733 0.069 Uiso calc 0.715(11) A 1
H H6B 0.5846 0.4519 0.1553 0.069 Uiso calc 0.715(11) A 1
C C7A 0.7995(6) 0.4519(5) 0.1047(5) 0.0599(18) Uani d 0.715(11) A 1
H H7A 0.8663 0.4651 0.1778 0.072 Uiso calc 0.715(11) A 1
H H7B 0.7759 0.5086 0.0639 0.072 Uiso calc 0.715(11) A 1
C C8A 0.8876(8) 0.3891(5) 0.0382(5) 0.0501(17) Uani d 0.715(11) A 1
H H8A 0.9821 0.4188 0.0214 0.060 Uiso calc 0.715(11) A 1
H H8B 0.9206 0.3344 0.0815 0.060 Uiso calc 0.715(11) A 1
N N4A 0.7753(3) 0.3665(2) -0.0678(2) 0.0503(7) Uani d 0.715(11) A 1
H H4C 0.8138 0.3587 -0.1284 0.060 Uiso calc 0.715(11) A 1
N N3B 0.5543(3) 0.37659(18) 0.0138(2) 0.0446(6) Uani d 0.285(11) A 2
H H3D 0.4519 0.3718 0.0043 0.053 Uiso calc 0.285(11) A 2
C C6B 0.637(2) 0.405(4) 0.126(2) 0.054(9) Uani d 0.285(11) A 2
H H6C 0.5985 0.3701 0.1837 0.065 Uiso calc 0.285(11) A 2
H H6D 0.6163 0.4686 0.1374 0.065 Uiso calc 0.285(11) A 2
C C7B 0.8121(14) 0.3903(11) 0.1362(9) 0.051(4) Uani d 0.285(11) A 2
H H7C 0.8369 0.3264 0.1489 0.062 Uiso calc 0.285(11) A 2
H H7D 0.8698 0.4242 0.2005 0.062 Uiso calc 0.285(11) A 2
C C8B 0.864(2) 0.4215(12) 0.0283(11) 0.055(5) Uani d 0.285(11) A 2
H H8C 0.8404 0.4855 0.0154 0.066 Uiso calc 0.285(11) A 2
H H8D 0.9787 0.4129 0.0348 0.066 Uiso calc 0.285(11) A 2
N N4B 0.7753(3) 0.3665(2) -0.0678(2) 0.0503(7) Uani d 0.285(11) A 2
H H4D 0.8239 0.3416 -0.1166 0.060 Uiso calc 0.285(11) A 2

loop_
_atom_site_aniso_label
_atom_site_aniso_U_11
_atom_site_aniso_U_22
_atom_site_aniso_U_33
_atom_site_aniso_U_12
_atom_site_aniso_U_13
_atom_site_aniso_U_23
Cd1 0.03251(13) 0.03676(13) 0.03966(13) 0.00136(8) 0.00685(9) 0.00459(8)
Cl1 0.0476(4) 0.0886(6) 0.0445(4) 0.0300(4) 0.0115(3) 0.0120(4)
Cl2 0.0537(5) 0.0469(4) 0.0391(3) -0.0049(3) 0.0180(3) -0.0017(3)
S1 0.0669(5) 0.0369(4) 0.0326(3) -0.0009(3) 0.0120(3) 0.0021(3)
S2 0.0460(4) 0.0624(5) 0.0318(3) -0.0169(4) 0.0118(3) 0.0020(3)
N1 0.0633(17) 0.0344(12) 0.0418(12) 0.0098(12) 0.0219(12) 0.0036(10)
N2 0.0451(14) 0.0345(12) 0.0377(11) 0.0040(10) 0.0103(10) -0.0032(10)
C1 0.0331(14) 0.0331(13) 0.0325(11) -0.0029(11) 0.0055(10) -0.0001(10)
C2 0.076(2) 0.0485(18) 0.0372(14) 0.0022(16) 0.0223(15) 0.0047(13)
C3 0.059(2) 0.0433(17) 0.0426(15) -0.0060(15) 0.0084(14) 0.0090(13)
C4 0.0532(19) 0.0357(15) 0.0456(15) 0.0055(14) 0.0024(14) 0.0042(12)
C5 0.0371(15) 0.0351(14) 0.0354(12) -0.0034(11) 0.0093(11) 0.0050(10)
N3A 0.0331(13) 0.0609(16) 0.0413(12) -0.0057(11) 0.0113(10) -0.0080(11)
C6A 0.055(4) 0.078(9) 0.042(3) -0.014(4) 0.011(3) -0.015(4)
C7A 0.049(3) 0.066(4) 0.064(3) -0.009(3) 0.010(2) -0.021(3)
C8A 0.032(3) 0.057(4) 0.059(3) 0.000(3) 0.004(2) -0.006(3)
N4A 0.0349(14) 0.0725(19) 0.0463(13) -0.0056(12) 0.0151(11) -0.0070(12)
N3B 0.0331(13) 0.0609(16) 0.0413(12) -0.0057(11) 0.0113(10) -0.0080(11)
C6B 0.042(7) 0.07(2) 0.046(8) -0.008(7) 0.008(5) -0.015(9)
C7B 0.044(6) 0.058(9) 0.050(5) -0.005(5) 0.005(4) -0.015(5)
C8B 0.036(7) 0.067(10) 0.060(6) -0.007(7) 0.004(5) -0.008(6)
N4B 0.0349(14) 0.0725(19) 0.0463(13) -0.0056(12) 0.0151(11) -0.0070(12)

loop_
_atom_type_symbol
_atom_type_description
_atom_type_scat_dispersion_real
_atom_type_scat_dispersion_imag
_atom_type_scat_source
C C 0.0033 0.0016 'International Tables Vol C Tables 4.2.6.8 and 6.1.1.4'
H H 0.0000 0.0000 'International Tables Vol C Tables 4.2.6.8 and 6.1.1.4'
N N 0.0061 0.0033 'International Tables Vol C Tables 4.2.6.8 and 6.1.1.4'
S S 0.1246 0.1234 'International Tables Vol C Tables 4.2.6.8 and 6.1.1.4'
Cl Cl 0.1484 0.1585 'International Tables Vol C Tables 4.2.6.8 and 6.1.1.4'
Cd Cd -0.8075 1.2024 'International Tables Vol C Tables 4.2.6.8 and 6.1.1.4'

loop_
_geom_angle_atom_site_label_1
_geom_angle_atom_site_label_2
_geom_angle_atom_site_label_3
_geom_angle
Cl1 Cd1 S1 118.00(3)
Cl1 Cd1 Cl2 101.61(3)
S1 Cd1 Cl2 108.91(2)
Cl1 Cd1 S2 116.15(3)
S1 Cd1 S2 105.08(3)
Cl2 Cd1 S2 106.39(3)
C1 S1 Cd1 109.50(9)
C5 S2 Cd1 110.63(9)
C1 N1 C2 123.1(2)
C1 N1 H1 118.4
C2 N1 H1 118.4
C1 N2 C4 124.4(2)
C1 N2 H2 117.8
C4 N2 H2 117.8
N2 C1 N1 118.9(2)
N2 C1 S1 117.3(2)
N1 C1 S1 123.8(2)
N1 C2 C3 109.7(2)
N1 C2 H2A 109.7
C3 C2 H2A 109.7
N1 C2 H2B 109.7
C3 C2 H2B 109.7
H2A C2 H2B 108.2
C4 C3 C2 109.1(3)
C4 C3 H3A 109.9
C2 C3 H3A 109.9
C4 C3 H3B 109.9
C2 C3 H3B 109.9
H3A C3 H3B 108.3
N2 C4 C3 110.5(2)
N2 C4 H4A 109.5
C3 C4 H4A 109.5
N2 C4 H4B 109.5
C3 C4 H4B 109.5
H4A C4 H4B 108.1
N4B C5 N3B 119.7(3)
N4A C5 N3A 119.7(3)
N4B C5 S2 117.9(2)
N4A C5 S2 117.9(2)
N3B C5 S2 122.4(2)
N3A C5 S2 122.4(2)
C5 N3A C6A 122.9(4)
C5 N3A H3C 118.5
C6A N3A H3C 118.5
N3A C6A C7A 110.8(7)
N3A C6A H6A 109.5
C7A C6A H6A 109.5
N3A C6A H6B 109.5
C7A C6A H6B 109.5
H6A C6A H6B 108.1
C6A C7A C8A 109.9(8)
C6A C7A H7A 109.7
C8A C7A H7A 109.7
C6A C7A H7B 109.7
C8A C7A H7B 109.7
H7A C7A H7B 108.2
N4A C8A C7A 106.8(5)
N4A C8A H8A 110.4
C7A C8A H8A 110.4
N4A C8A H8B 110.4
C7A C8A H8B 110.4
H8A C8A H8B 108.6
C5 N4A C8A 123.9(3)
C5 N4A H4C 118.1
C8A N4A H4C 118.1
C5 N3B C6B 127.0(7)
C5 N3B H3D 116.5
C6B N3B H3D 116.5
N3B C6B C7B 109.7(14)
N3B C6B H6C 109.7
C7B C6B H6C 109.7
N3B C6B H6D 109.7
C7B C6B H6D 109.7
H6C C6B H6D 108.2
C6B C7B C8B 109.7(18)
C6B C7B H7C 109.7
C8B C7B H7C 109.7
C6B C7B H7D 109.7
C8B C7B H7D 109.7
H7C C7B H7D 108.2
N4B C8B C7B 107.9(11)
N4B C8B H8C 110.1
C7B C8B H8C 110.1
N4B C8B H8D 110.1
C7B C8B H8D 110.1
H8C C8B H8D 108.4
C5 N4B C8B 117.5(7)
C5 N4B H4D 121.3
C8B N4B H4D 121.3

loop_
_geom_bond_atom_site_label_1
_geom_bond_atom_site_label_2
_geom_bond_distance
Cd1 Cl1 2.4361(8)
Cd1 S1 2.5280(8)
Cd1 Cl2 2.5290(8)
Cd1 S2 2.5571(8)
S1 C1 1.730(3)
S2 C5 1.731(3)
N1 C1 1.327(3)
N1 C2 1.456(4)
N1 H1 0.8600
N2 C1 1.319(3)
N2 C4 1.464(4)
N2 H2 0.8600
C2 C3 1.511(5)
C2 H2A 0.9700
C2 H2B 0.9700
C3 C4 1.497(4)
C3 H3A 0.9700
C3 H3B 0.9700
C4 H4A 0.9700
C4 H4B 0.9700
C5 N4B 1.318(4)
C5 N4A 1.318(4)
C5 N3B 1.324(3)
C5 N3A 1.324(3)
N3A C6A 1.458(7)
N3A H3C 0.8600
C6A C7A 1.493(12)
C6A H6A 0.9700
C6A H6B 0.9700
C7A C8A 1.510(8)
C7A H7A 0.9700
C7A H7B 0.9700
C8A N4A 1.476(6)
C8A H8A 0.9700
C8A H8B 0.9700
N4A H4C 0.8600
N3B C6B 1.456(15)
N3B H3D 0.8600
C6B C7B 1.484(19)
C6B H6C 0.9700
C6B H6D 0.9700
C7B C8B 1.518(15)
C7B H7C 0.9700
C7B H7D 0.9700
C8B N4B 1.492(13)
C8B H8C 0.9700
C8B H8D 0.9700
N4B H4D 0.8600

loop_
_geom_hbond_atom_site_label_D
_geom_hbond_atom_site_label_H
_geom_hbond_atom_site_label_A
_geom_hbond_site_symmetry_A
_geom_hbond_distance_DH
_geom_hbond_distance_HA
_geom_hbond_distance_DA
_geom_hbond_angle_DHA
N1 H1 Cl2 . 0.86 2.46 3.230(3) 149.4
N2 H2 S2 2_644 0.86 2.55 3.363(2) 159.1
N3A H3C Cl2 . 0.86 2.46 3.196(3) 144.3
N3B H3D Cl2 . 0.86 2.48 3.196(3) 140.9
N4A H4C Cl1 1_655 0.86 2.44 3.270(3) 162.0
N4B H4D Cl1 1_655 0.86 2.46 3.270(3) 157.3
C7B H7C Cl1 4_666 0.97 2.85 3.769(16) 159.2

loop_
_geom_torsion_atom_site_label_1
_geom_torsion_atom_site_label_2
_geom_torsion_atom_site_label_3
_geom_torsion_atom_site_label_4
_geom_torsion
C4 N2 C1 N1 7.1(4)
C4 N2 C1 S1 -172.2(2)
C2 N1 C1 N2 -1.5(4)
C2 N1 C1 S1 177.7(3)
Cd1 S1 C1 N2 -160.02(19)
Cd1 S1 C1 N1 20.8(3)
C1 N1 C2 C3 -29.8(4)
N1 C2 C3 C4 53.7(4)
C1 N2 C4 C3 19.8(4)
C2 C3 C4 N2 -49.1(3)
Cd1 S2 C5 N4B 157.6(2)
Cd1 S2 C5 N4A 157.6(2)
Cd1 S2 C5 N3B -22.8(3)
Cd1 S2 C5 N3A -22.8(3)
N4A C5 N3A C6A 0.4(12)
S2 C5 N3A C6A -179.3(12)
C5 N3A C6A C7A 24(2)
N3A C6A C7A C8A -51.6(17)
C6A C7A C8A N4A 55.3(10)
N3A C5 N4A C8A 5.9(6)
S2 C5 N4A C8A -174.4(4)
C7A C8A N4A C5 -34.2(8)
N4B C5 N3B C6B -2(3)
S2 C5 N3B C6B 178(3)
C5 N3B C6B C7B -12(5)
N3B C6B C7B C8B 43(4)
C6B C7B C8B N4B -61(3)
N3B C5 N4B C8B -16.5(9)
S2 C5 N4B C8B 163.2(8)
C7B C8B N4B C5 47.6(16)

_cod_database_fobs_code 2241320
